data_7707958
loop_
_publ_author_name
'Fetrow, Taylor V.'
'Daly, Scott R.'

_publ_section_title
;
 Mechanochemical synthesis and structural analysis of trivalent lanthanide
 and uranium diphenylphosphinodiboranates.
;
_journal_issue 33
_journal_name_full 'Dalton transactions (Cambridge, England : 2003)'
_journal_page_first 11472
_journal_page_last 11484
_journal_paper_doi 10.1039/d1dt01932e
_journal_volume 50
_journal_year 2021
_chemical_formula_moiety 'C72 H96 B12 P6 Pr2'
_chemical_formula_sum 'C72 H96 B12 P6 Pr2'
_chemical_formula_weight 1558.84
_chemical_name_common Pr(Ph-PDB)3
_chemical_name_systematic Pr2(BH3Ph2BH3)6
_chemical_properties_physical Air-sensitive,Moisture-sensitive,Heat-sensitive,Oxygen-sensitive
_space_group_crystal_system monoclinic
_space_group_IT_number 14
_space_group_name_Hall '-P 2ybc'
_space_group_name_H-M_alt 'P 1 21/c 1'
_atom_sites_solution_hydrogens geom
_atom_sites_solution_primary dual
_audit_creation_date 2019-09-02
_audit_creation_method
;
Olex2 1.2
(compiled May 18 2018 14:05:52 for OlexSys, GUI svn.r5506)
;
_audit_update_record
;
2021-06-09 deposited with the CCDC.	2021-07-16 downloaded from the CCDC.
;
_cell_angle_alpha 90
_cell_angle_beta 107.636(5)
_cell_angle_gamma 90
_cell_formula_units_Z 4
_cell_length_a 37.239(4)
_cell_length_b 9.6296(10)
_cell_length_c 23.924(2)
_cell_measurement_reflns_used 8981
_cell_measurement_temperature 150(2)
_cell_measurement_theta_max 23.72
_cell_measurement_theta_min 2.2955
_cell_volume 8175.9(14)
_computing_molecular_graphics 'Olex2 (Dolomanov et al., 2009)'
_computing_publication_material 'Olex2 (Dolomanov et al., 2009)'
_computing_structure_refinement 'ShelXL (Sheldrick, 2015)'
_computing_structure_solution 'ShelXT (Sheldrick, 2015)'
_diffrn_ambient_temperature 150.15
_diffrn_measured_fraction_theta_full 0.999
_diffrn_measured_fraction_theta_max 0.994
_diffrn_measurement_device_type 'Bruker Nonius Kappa Apex II'
_diffrn_measurement_method 'CCD Phi and Omega Scans'
_diffrn_radiation_type MoK\a
_diffrn_radiation_wavelength 0.71073
_diffrn_reflns_av_R_equivalents 0.1012
_diffrn_reflns_av_unetI/netI 0.0883
_diffrn_reflns_Laue_measured_fraction_full 0.999
_diffrn_reflns_Laue_measured_fraction_max 0.994
_diffrn_reflns_limit_h_max 46
_diffrn_reflns_limit_h_min -46
_diffrn_reflns_limit_k_max 12
_diffrn_reflns_limit_k_min -12
_diffrn_reflns_limit_l_max 29
_diffrn_reflns_limit_l_min -29
_diffrn_reflns_number 108446
_diffrn_reflns_point_group_measured_fraction_full 0.999
_diffrn_reflns_point_group_measured_fraction_max 0.994
_diffrn_reflns_theta_full 25.242
_diffrn_reflns_theta_max 26.431
_diffrn_reflns_theta_min 1.703
_exptl_absorpt_coefficient_mu 1.332
_exptl_absorpt_correction_T_max 0.7454
_exptl_absorpt_correction_T_min 0.6800
_exptl_absorpt_correction_type multi-scan
_exptl_absorpt_process_details
;
SADABS-2014/5 (Bruker,2014) was used for absorption correction.
wR2(int) was 0.0680 before and 0.0616 after correction.
The Ratio of minimum to maximum transmission is 0.9123.
The \l/2 correction factor is 0.00150.
;
_exptl_crystal_colour colorless
_exptl_crystal_density_diffrn 1.266
_exptl_crystal_description lath-like
_exptl_crystal_F_000 3184
_exptl_crystal_size_max 0.15
_exptl_crystal_size_mid 0.06
_exptl_crystal_size_min 0.025
_refine_diff_density_max 2.054
_refine_diff_density_min -1.241
_refine_diff_density_rms 0.140
_refine_ls_extinction_method none
_refine_ls_goodness_of_fit_ref 1.012
_refine_ls_hydrogen_treatment constr
_refine_ls_matrix_type full
_refine_ls_number_parameters 712
_refine_ls_number_reflns 16695
_refine_ls_number_restraints 42
_refine_ls_restrained_S_all 1.012
_refine_ls_R_factor_all 0.1154
_refine_ls_R_factor_gt 0.0575
_refine_ls_shift/su_max 0.004
_refine_ls_shift/su_mean 0.000
_refine_ls_structure_factor_coef Fsqd
_refine_ls_weighting_details 'w=1/[\s^2^(Fo^2^)+(0.0288P)^2^+47.5032P] where P=(Fo^2^+2Fc^2^)/3'
_refine_ls_weighting_scheme calc
_refine_ls_wR_factor_gt 0.1023
_refine_ls_wR_factor_ref 0.1240
_reflns_Friedel_coverage 0.000
_reflns_number_gt 10259
_reflns_number_total 16695
_reflns_threshold_expression 'I > 2\s(I)'
_cod_data_source_file d1dt01932e2.cif
_cod_data_source_block dal1930
_cod_depositor_comments 'Adding full bibliography for 7707952--7707958.cif.'
_cod_database_code 7707958
_shelx_shelxl_version_number 2014/7
_shelx_space_group_comment
;
The symmetry employed for this shelxl refinement is uniquely defined
by the following loop, which should always be used as a source of
symmetry information in preference to the above space-group names.
They are only intended as comments.
;
_shelx_estimated_absorpt_t_max 0.967
_shelx_estimated_absorpt_t_min 0.825
_olex2_refinement_description
;
1. Fixed Uiso
 At 1.2 times of:
  All C(H) groups
 At 1.5 times of:
  All B(H,H,H) groups
2. Restrained distances
 C11-C12 = C12-C13 = C13-C14 = C14-C15 = C15-C16 = C16-C11
 1.39 with sigma of 0.01
 C11A-C12A = C12A-C13A = C13A-C14A = C14A-C15A = C15A-C16A = C16A-C11A
 1.39 with sigma of 0.01
 C21-C22 = C22-C23 = C23-C24 = C24-C25 = C25-C26 = C26-C21
 1.39 with sigma of 0.01
 C21A-C22A = C22A-C23A = C23A-C24A = C24A-C25A = C25A-C26A = C26A-C21A
 1.39 with sigma of 0.01
 C31-C32 = C32-C33 = C33-C34 = C34-C35 = C35-C36 = C36-C31
 1.39 with sigma of 0.01
 C31A-C32A = C32A-C33A = C33A-C34A = C34A-C35A = C35A-C36A = C36A-C31A
 1.39 with sigma of 0.01
 C41-C42 = C42-C43 = C43-C44 = C44-C45 = C45-C46 = C46-C41
 1.39 with sigma of 0.01
3. Uiso/Uaniso restraints and constraints
Uanis(C11A) = Uanis(C12A) = Uanis(C13A) = Uanis(C14A) = Uanis(C15A) =
Uanis(C16A) = Uanis(C11) = Uanis(C12) = Uanis(C13) = Uanis(C14) = Uanis(C15) =
Uanis(C16)
Uanis(C11A) = Uanis(P1) = Uanis(P1) = Uanis(C11A) = Uanis(C11) = Uanis(P1) =
Uanis(P1) = Uanis(C11)
Uanis(C21) = Uanis(C22) = Uanis(C23) = Uanis(C24) = Uanis(C25) = Uanis(C26) =
Uanis(C21A) = Uanis(C22A) = Uanis(C23A) = Uanis(C24A) = Uanis(C25A) =
Uanis(C26A)
Uanis(C21A) = Uanis(P1) = Uanis(P1) = Uanis(C21A) = Uanis(C21) = Uanis(P1) =
Uanis(P1) = Uanis(C21)
Uanis(C31) = Uanis(C32) = Uanis(C33) = Uanis(C34) = Uanis(C35) = Uanis(C36) =
Uanis(C31A) = Uanis(C32A) = Uanis(C33A) = Uanis(C34A) = Uanis(C35A) =
Uanis(C36A)
Uanis(C31) = Uanis(P2) = Uanis(P2) = Uanis(C31) = Uanis(C31A) = Uanis(P2) =
Uanis(P2) = Uanis(C31A)
Uanis(C41) = Uanis(C42) = Uanis(C43) = Uanis(C44) = Uanis(C45) = Uanis(C46)
4. Others
 Sof(C12A)=Sof(H12D)=Sof(C11A)=Sof(C13A)=Sof(H13A)=Sof(C14A)=Sof(H14A)=
 Sof(C15A)=Sof(H15A)=Sof(C16A)=Sof(H16A)=1-FVAR(1)
 Sof(C11)=Sof(C12)=Sof(H12)=Sof(C13)=Sof(H13)=Sof(C14)=Sof(H14)=Sof(C15)=
 Sof(H15)=Sof(C16)=Sof(H16)=FVAR(1)
 Sof(C22A)=Sof(H22A)=Sof(C23A)=Sof(H23A)=Sof(C24A)=Sof(H24A)=Sof(C25A)=
 Sof(H25A)=Sof(C26A)=Sof(H26A)=Sof(C21A)=1-FVAR(2)
 Sof(C21)=Sof(C22)=Sof(H22)=Sof(C23)=Sof(H23)=Sof(C24)=Sof(H24)=Sof(C25)=
 Sof(H25)=Sof(C26)=Sof(H26)=FVAR(2)
 Sof(C33A)=Sof(H33A)=Sof(C34A)=Sof(H34A)=Sof(C35A)=Sof(H35A)=Sof(C36A)=
 Sof(H36A)=Sof(C31A)=Sof(C32A)=Sof(H32A)=1-FVAR(3)
 Sof(C33)=Sof(H33)=Sof(C34)=Sof(H34)=Sof(C35)=Sof(H35)=Sof(C36)=Sof(H36)=
 Sof(C31)=Sof(C32)=Sof(H32)=FVAR(3)
5.a Free rotating group:
 C11(C12,C13,C14,C15,C16), C22A(C23A,C24A,C25A,C26A,C21A), C33(C34,C35,C36,C31,
 C32)
5.b Aromatic/amide H refined with riding coordinates:
 C12(H12), C13(H13), C14(H14), C15(H15), C16(H16), C12A(H12D), C13A(H13A),
 C14A(H14A), C15A(H15A), C16A(H16A), C22(H22), C23(H23), C24(H24), C25(H25),
 C26(H26), C22A(H22A), C23A(H23A), C24A(H24A), C25A(H25A), C26A(H26A), C33(H33),
  C34(H34), C35(H35), C36(H36), C32(H32), C33A(H33A), C34A(H34A), C35A(H35A),
 C36A(H36A), C32A(H32A), C42(H42), C43(H43), C44(H44), C45(H45), C46(H46),
 C52(H52), C53(H53), C54(H54), C55(H55), C56(H56), C62(H62), C63(H63), C64(H64),
  C65(H65), C66(H66), C72(H72), C73(H73), C74(H74), C75(H75), C76(H76),
 C82(H82), C83(H83), C84(H84), C85(H85), C86(H86), C92(H92), C93(H93), C94(H94),
  C95(H95), C96(H96), C102(H102), C103(H103), C104(H104), C105(H105),
 C106(H106), C112(H112), C113(H113), C114(H114), C115(H115), C116(H116),
 C122(H122), C123(H123), C124(H124), C125(H125), C126(H126)
5.c Fitted hexagon refined as free rotating group:
 C33A(C34A,C35A,C36A,C31A,C32A)
5.d Idealised Me refined as rotating group:
 B1(H1A,H1B,H1C), B2(H2A,H2B,H2C), B3(H3A,H3B,H3C), B4(H4A,H4B,H4C), B5(H5A,
 H5B,H5C), B6(H6A,H6B,H6C), B7(H7A,H7B,H7C), B8(H8A,H8B,H8C), B9(H9A,H9B,H9C),
 B10(H10A,H10B,H10C), B11(H11A,H11B,H11C), B12(H12A,H12B,H12C)
;
_olex2_submission_special_instructions 'No special instructions were received'

loop_
_space_group_symop_operation_xyz
'x, y, z'
'-x, y+1/2, -z+1/2'
'-x, -y, -z'
'x, -y-1/2, z-1/2'

loop_
_atom_site_label
_atom_site_type_symbol
_atom_site_fract_x
_atom_site_fract_y
_atom_site_fract_z
_atom_site_U_iso_or_equiv
_atom_site_adp_type
_atom_site_occupancy
_atom_site_site_symmetry_order
_atom_site_calc_flag
_atom_site_refinement_flags_posn
_atom_site_refinement_flags_adp
_atom_site_refinement_flags_occupancy
_atom_site_disorder_assembly
_atom_site_disorder_group
B1 B 0.6412(2) 0.5573(8) 0.3298(3) 0.0244(18) Uani 1 1 d . . . . .
H1A H 0.6691 0.5967 0.3193 0.037 Uiso 1 1 calc GR . . . .
H1B H 0.6326 0.4448 0.3085 0.037 Uiso 1 1 calc GR . . . .
H1C H 0.6473 0.5503 0.3820 0.037 Uiso 1 1 calc GR . . . .
B2 B 0.5962(2) 0.7004(8) 0.2147(3) 0.0263(18) Uani 1 1 d . . . . .
H2A H 0.5715 0.7809 0.1916 0.039 Uiso 1 1 calc GR . . . .
H2B H 0.5887 0.5884 0.1921 0.039 Uiso 1 1 calc GR . . . .
H2C H 0.6254 0.7406 0.2092 0.039 Uiso 1 1 calc GR . . . .
B3 B 0.6041(2) 0.2462(8) 0.1895(3) 0.0249(17) Uani 1 1 d . . . . .
H3A H 0.5945 0.3482 0.2100 0.037 Uiso 1 1 calc GR . . . .
H3B H 0.6373 0.2285 0.2112 0.037 Uiso 1 1 calc GR . . . .
H3C H 0.5873 0.1473 0.1991 0.037 Uiso 1 1 calc GR . . . .
B4 B 0.6222(2) 0.4246(8) 0.0943(3) 0.0280(19) Uani 1 1 d . . . . .
H4A H 0.6170 0.4423 0.0428 0.042 Uiso 1 1 calc GR . . . .
H4B H 0.6551 0.4021 0.1178 0.042 Uiso 1 1 calc GR . . . .
H4C H 0.6130 0.5268 0.1152 0.042 Uiso 1 1 calc GR . . . .
B5 B 0.7017(2) 0.6461(7) 0.1851(3) 0.0170(15) Uani 1 1 d . . . . .
H5A H 0.7007 0.6793 0.2330 0.025 Uiso 1 1 calc GR . . . .
H5B H 0.7020 0.5218 0.1818 0.025 Uiso 1 1 calc GR . . . .
H5C H 0.6744 0.6908 0.1488 0.025 Uiso 1 1 calc GR . . . .
B6 B 0.79102(19) 0.6468(7) 0.2273(3) 0.0181(16) Uani 1 1 d . . . . .
H6A H 0.8181 0.6885 0.2152 0.027 Uiso 1 1 calc GR . . . .
H6B H 0.7903 0.5223 0.2252 0.027 Uiso 1 1 calc GR . . . .
H6C H 0.7926 0.6842 0.2758 0.027 Uiso 1 1 calc GR . . . .
B7 B 0.7106(2) 0.3482(7) 0.2879(3) 0.0185(16) Uani 1 1 d . . . . .
H7A H 0.7078 0.3106 0.2389 0.028 Uiso 1 1 calc GR . . . .
H7B H 0.7125 0.4726 0.2902 0.028 Uiso 1 1 calc GR . . . .
H7C H 0.6836 0.3105 0.3011 0.028 Uiso 1 1 calc GR . . . .
B8 B 0.80018(19) 0.3399(8) 0.3277(3) 0.0182(16) Uani 1 1 d . . . . .
H8A H 0.8273 0.2981 0.3652 0.027 Uiso 1 1 calc GR . . . .
H8B H 0.7998 0.4645 0.3287 0.027 Uiso 1 1 calc GR . . . .
H8C H 0.8014 0.3012 0.2807 0.027 Uiso 1 1 calc GR . . . .
B9 B 0.8762(2) 0.5624(8) 0.4238(3) 0.0233(17) Uani 1 1 d . . . . .
H9A H 0.8891 0.4660 0.4047 0.035 Uiso 1 1 calc GR . . . .
H9B H 0.8436 0.5761 0.3964 0.035 Uiso 1 1 calc GR . . . .
H9C H 0.8789 0.5414 0.4744 0.035 Uiso 1 1 calc GR . . . .
B10 B 0.8942(2) 0.7633(8) 0.3346(3) 0.0254(18) Uani 1 1 d . . . . .
H10A H 0.9087 0.8710 0.3282 0.038 Uiso 1 1 calc GR . . . .
H10B H 0.8609 0.7696 0.3106 0.038 Uiso 1 1 calc GR . . . .
H10C H 0.9074 0.6705 0.3137 0.038 Uiso 1 1 calc GR . . . .
B11 B 0.8628(2) 0.4408(8) 0.1899(3) 0.0242(18) Uani 1 1 d . . . . .
H11A H 0.8702 0.5557 0.2095 0.036 Uiso 1 1 calc GR . . . .
H11B H 0.8356 0.3984 0.2013 0.036 Uiso 1 1 calc GR . . . .
H11C H 0.8565 0.4438 0.1377 0.036 Uiso 1 1 calc GR . . . .
B12 B 0.9096(2) 0.3090(8) 0.3066(3) 0.0218(17) Uani 1 1 d . . . . .
H12A H 0.9337 0.2267 0.3299 0.033 Uiso 1 1 calc GR . . . .
H12B H 0.8802 0.2726 0.3126 0.033 Uiso 1 1 calc GR . . . .
H12C H 0.9179 0.4211 0.3287 0.033 Uiso 1 1 calc GR . . . .
C11 C 0.55808(18) 0.6204(9) 0.3088(4) 0.0324(4) Uani 0.588(5) 1 d D . P A 1
C12 C 0.5241(2) 0.6867(7) 0.2814(3) 0.0324(4) Uani 0.588(5) 1 d DG . P A 1
H12 H 0.5235 0.7637 0.2563 0.039 Uiso 0.588(5) 1 calc R . P A 1
C13 C 0.49110(18) 0.6401(8) 0.2906(3) 0.0324(4) Uani 0.588(5) 1 d DG . P A 1
H13 H 0.4679 0.6854 0.2719 0.039 Uiso 0.588(5) 1 calc R . P A 1
C14 C 0.49193(17) 0.5274(8) 0.3273(3) 0.0324(4) Uani 0.588(5) 1 d DG . P A 1
H14 H 0.4693 0.4956 0.3335 0.039 Uiso 0.588(5) 1 calc R . P A 1
C15 C 0.5258(2) 0.4612(7) 0.3547(3) 0.0324(4) Uani 0.588(5) 1 d DG . P A 1
H15 H 0.5264 0.3842 0.3798 0.039 Uiso 0.588(5) 1 calc R . P A 1
C16 C 0.55896(17) 0.5077(8) 0.3455(3) 0.0324(4) Uani 0.588(5) 1 d DG . P A 1
H16 H 0.5822 0.4625 0.3642 0.039 Uiso 0.588(5) 1 calc R . P A 1
C12A C 0.5409(4) 0.5041(15) 0.2774(7) 0.0324(4) Uani 0.412(5) 1 d D . P A 2
H12D H 0.5490 0.4708 0.2458 0.039 Uiso 0.412(5) 1 calc R . P A 2
C11A C 0.5578(5) 0.6201(17) 0.3087(7) 0.0324(4) Uani 0.412(5) 1 d D . P A 2
C13A C 0.5122(4) 0.4369(16) 0.2925(7) 0.0324(4) Uani 0.412(5) 1 d D . P A 2
H13A H 0.4999 0.3612 0.2690 0.039 Uiso 0.412(5) 1 calc R . P A 2
C14A C 0.5008(5) 0.4746(15) 0.3399(6) 0.0324(4) Uani 0.412(5) 1 d D . P A 2
H14A H 0.4831 0.4207 0.3520 0.039 Uiso 0.412(5) 1 calc R . P A 2
C15A C 0.5161(4) 0.5936(14) 0.3687(7) 0.0324(4) Uani 0.412(5) 1 d D . P A 2
H15A H 0.5065 0.6311 0.3981 0.039 Uiso 0.412(5) 1 calc R . P A 2
C16A C 0.5454(4) 0.6596(16) 0.3552(7) 0.0324(4) Uani 0.412(5) 1 d D . P A 2
H16A H 0.5576 0.7352 0.3790 0.039 Uiso 0.412(5) 1 calc R . P A 2
C21 C 0.6072(6) 0.8481(17) 0.3329(7) 0.0324(4) Uani 0.395(7) 1 d D . P A 1
C22 C 0.6135(5) 0.9684(14) 0.3056(7) 0.0324(4) Uani 0.395(7) 1 d D . P A 1
H22 H 0.6134 0.9638 0.2659 0.039 Uiso 0.395(7) 1 calc R . P A 1
C23 C 0.6200(5) 1.0957(16) 0.3344(6) 0.0324(4) Uani 0.395(7) 1 d D . P A 1
H23 H 0.6168 1.1808 0.3133 0.039 Uiso 0.395(7) 1 calc R . P A 1
C24 C 0.6315(5) 1.0928(17) 0.3950(7) 0.0324(4) Uani 0.395(7) 1 d D . P A 1
H24 H 0.6480 1.1602 0.4183 0.039 Uiso 0.395(7) 1 calc R . P A 1
C25 C 0.6168(5) 0.9838(14) 0.4191(7) 0.0324(4) Uani 0.395(7) 1 d D . P A 1
H25 H 0.6097 0.9978 0.4536 0.039 Uiso 0.395(7) 1 calc R . P A 1
C26 C 0.6126(5) 0.8540(15) 0.3927(6) 0.0324(4) Uani 0.395(7) 1 d D . P A 1
H26 H 0.6135 0.7718 0.4150 0.039 Uiso 0.395(7) 1 calc R . P A 1
C22A C 0.5933(2) 0.9733(8) 0.3055(3) 0.0324(4) Uani 0.605(7) 1 d D . P A 2
H22A H 0.5776 0.9660 0.2660 0.039 Uiso 0.605(7) 1 calc R . P A 2
C23A C 0.5982(2) 1.1011(7) 0.3338(3) 0.0324(4) Uani 0.605(7) 1 d DG . P A 2
H23A H 0.5858 1.1811 0.3138 0.039 Uiso 0.605(7) 1 calc R . P A 2
C24A C 0.6212(2) 1.1117(6) 0.3915(3) 0.0324(4) Uani 0.605(7) 1 d DG . P A 2
H24A H 0.6245 1.1991 0.4109 0.039 Uiso 0.605(7) 1 calc R . P A 2
C25A C 0.6393(2) 0.9946(8) 0.4209(3) 0.0324(4) Uani 0.605(7) 1 d DG . P A 2
H25A H 0.6550 1.0019 0.4603 0.039 Uiso 0.605(7) 1 calc R . P A 2
C26A C 0.6344(2) 0.8668(7) 0.3925(3) 0.0324(4) Uani 0.605(7) 1 d DG . P A 2
H26A H 0.6467 0.7868 0.4126 0.039 Uiso 0.605(7) 1 calc R . P A 2
C21A C 0.6114(3) 0.8562(6) 0.3348(3) 0.0324(4) Uani 0.605(7) 1 d DG . P A 2
C33 C 0.4882(2) 0.2552(8) -0.0154(3) 0.0269(4) Uani 0.528(7) 1 d D . P B 1
H33 H 0.4754 0.2022 -0.0490 0.032 Uiso 0.528(7) 1 calc R . P B 1
C34 C 0.46916(17) 0.3584(9) 0.0049(4) 0.0269(4) Uani 0.528(7) 1 d DG . P B 1
H34 H 0.4433 0.3759 -0.0149 0.032 Uiso 0.528(7) 1 calc R . P B 1
C35 C 0.4879(2) 0.4359(8) 0.0540(4) 0.0269(4) Uani 0.528(7) 1 d DG . P B 1
H35 H 0.4749 0.5064 0.0679 0.032 Uiso 0.528(7) 1 calc R . P B 1
C36 C 0.5258(2) 0.4103(9) 0.0830(3) 0.0269(4) Uani 0.528(7) 1 d DG . P B 1
H36 H 0.5386 0.4633 0.1166 0.032 Uiso 0.528(7) 1 calc R . P B 1
C31 C 0.54482(17) 0.3072(9) 0.0627(4) 0.0269(4) Uani 0.528(7) 1 d DG . P B 1
C32 C 0.5260(2) 0.2297(8) 0.0135(4) 0.0269(4) Uani 0.528(7) 1 d DG . P B 1
H32 H 0.5390 0.1592 -0.0004 0.032 Uiso 0.528(7) 1 calc R . P B 1
C33A C 0.4818(2) 0.2278(9) 0.0095(4) 0.0269(4) Uani 0.472(7) 1 d D . P B 2
H33A H 0.4675 0.1745 -0.0230 0.032 Uiso 0.472(7) 1 calc R . P B 2
C34A C 0.46401(19) 0.3259(10) 0.0346(4) 0.0269(4) Uani 0.472(7) 1 d DG . P B 2
H34A H 0.4376 0.3397 0.0192 0.032 Uiso 0.472(7) 1 calc R . P B 2
C35A C 0.4849(2) 0.4040(9) 0.0823(4) 0.0269(4) Uani 0.472(7) 1 d DG . P B 2
H35A H 0.4728 0.4710 0.0994 0.032 Uiso 0.472(7) 1 calc R . P B 2
C36A C 0.5236(2) 0.3839(10) 0.1048(4) 0.0269(4) Uani 0.472(7) 1 d DG . P B 2
H36A H 0.5379 0.4372 0.1374 0.032 Uiso 0.472(7) 1 calc R . P B 2
C31A C 0.54136(19) 0.2857(10) 0.0797(4) 0.0269(4) Uani 0.472(7) 1 d DG . P B 2
C32A C 0.5205(3) 0.2077(9) 0.0321(4) 0.0269(4) Uani 0.472(7) 1 d DG . P B 2
H32A H 0.5326 0.1407 0.0150 0.032 Uiso 0.472(7) 1 calc R . P B 2
C41 C 0.6058(2) 0.1135(7) 0.0744(3) 0.0461(8) Uani 1 1 d D . . . .
C42 C 0.6190(2) 0.1180(8) 0.0263(3) 0.0461(8) Uani 1 1 d D . . . .
H42 H 0.6217 0.2047 0.0090 0.055 Uiso 1 1 calc R . . . .
C43 C 0.6285(2) -0.0050(7) 0.0033(3) 0.0461(8) Uani 1 1 d D . . . .
H43 H 0.6378 -0.0013 -0.0294 0.055 Uiso 1 1 calc R . . . .
C44 C 0.6243(2) -0.1318(8) 0.0274(3) 0.0461(8) Uani 1 1 d D . . . .
H44 H 0.6310 -0.2149 0.0116 0.055 Uiso 1 1 calc R . . . .
C45 C 0.6106(2) -0.1368(8) 0.0741(3) 0.0461(8) Uani 1 1 d D . . . .
H45 H 0.6068 -0.2237 0.0902 0.055 Uiso 1 1 calc R . . . .
C46 C 0.6022(2) -0.0150(7) 0.0979(3) 0.0461(8) Uani 1 1 d D . . . .
H46 H 0.5937 -0.0197 0.1315 0.055 Uiso 1 1 calc R . . . .
C51 C 0.74550(17) 0.6677(6) 0.0987(2) 0.0180(14) Uani 1 1 d . . . . .
C52 C 0.7624(2) 0.5452(7) 0.0901(3) 0.0325(17) Uani 1 1 d . . . . .
H52 H 0.7761 0.4920 0.1231 0.039 Uiso 1 1 calc R . . . .
C53 C 0.7599(2) 0.4983(8) 0.0343(3) 0.0400(18) Uani 1 1 d . . . . .
H53 H 0.7710 0.4123 0.0292 0.048 Uiso 1 1 calc R . . . .
C54 C 0.7414(2) 0.5765(8) -0.0130(3) 0.044(2) Uani 1 1 d . . . . .
H54 H 0.7396 0.5453 -0.0514 0.052 Uiso 1 1 calc R . . . .
C55 C 0.7253(3) 0.7002(10) -0.0053(3) 0.062(3) Uani 1 1 d . . . . .
H55 H 0.7132 0.7559 -0.0385 0.075 Uiso 1 1 calc R . . . .
C56 C 0.7266(2) 0.7449(8) 0.0503(3) 0.046(2) Uani 1 1 d . . . . .
H56 H 0.7144 0.8288 0.0551 0.055 Uiso 1 1 calc R . . . .
C61 C 0.74586(18) 0.9081(6) 0.1718(3) 0.0178(14) Uani 1 1 d . . . . .
C62 C 0.71281(19) 0.9826(7) 0.1549(3) 0.0271(15) Uani 1 1 d . . . . .
H62 H 0.6893 0.9358 0.1455 0.032 Uiso 1 1 calc R . . . .
C63 C 0.7139(2) 1.1252(7) 0.1517(3) 0.0340(18) Uani 1 1 d . . . . .
H63 H 0.6910 1.1760 0.1396 0.041 Uiso 1 1 calc R . . . .
C64 C 0.7476(2) 1.1950(7) 0.1658(3) 0.0331(18) Uani 1 1 d . . . . .
H64 H 0.7478 1.2935 0.1636 0.040 Uiso 1 1 calc R . . . .
C65 C 0.7808(2) 1.1227(7) 0.1830(3) 0.0340(18) Uani 1 1 d . . . . .
H65 H 0.8042 1.1709 0.1927 0.041 Uiso 1 1 calc R . . . .
C66 C 0.7802(2) 0.9788(7) 0.1862(3) 0.0315(16) Uani 1 1 d . . . . .
H66 H 0.8032 0.9284 0.1981 0.038 Uiso 1 1 calc R . . . .
C71 C 0.75241(17) 0.0821(6) 0.3409(2) 0.0159(13) Uani 1 1 d . . . . .
C72 C 0.71753(18) 0.0186(7) 0.3213(3) 0.0249(15) Uani 1 1 d . . . . .
H72 H 0.6955 0.0732 0.3054 0.030 Uiso 1 1 calc R . . . .
C73 C 0.71452(19) -0.1244(7) 0.3246(3) 0.0266(16) Uani 1 1 d . . . . .
H73 H 0.6905 -0.1676 0.3110 0.032 Uiso 1 1 calc R . . . .
C74 C 0.7462(2) -0.2037(7) 0.3476(3) 0.0330(18) Uani 1 1 d . . . . .
H74 H 0.7440 -0.3015 0.3507 0.040 Uiso 1 1 calc R . . . .
C75 C 0.7812(2) -0.1420(7) 0.3664(3) 0.0320(17) Uani 1 1 d . . . . .
H75 H 0.8031 -0.1969 0.3820 0.038 Uiso 1 1 calc R . . . .
C76 C 0.78409(18) 0.0004(7) 0.3623(2) 0.0244(14) Uani 1 1 d . . . . .
H76 H 0.8083 0.0427 0.3744 0.029 Uiso 1 1 calc R . . . .
C81 C 0.75557(18) 0.3222(6) 0.4142(3) 0.0202(14) Uani 1 1 d . . . . .
C82 C 0.7239(2) 0.3035(9) 0.4316(3) 0.042(2) Uani 1 1 d . . . . .
H82 H 0.7023 0.2602 0.4057 0.050 Uiso 1 1 calc R . . . .
C83 C 0.7230(3) 0.3471(9) 0.4868(3) 0.052(2) Uani 1 1 d . . . . .
H83 H 0.7010 0.3339 0.4984 0.062 Uiso 1 1 calc R . . . .
C84 C 0.7545(3) 0.4098(8) 0.5245(3) 0.050(2) Uani 1 1 d . . . . .
H84 H 0.7541 0.4413 0.5619 0.059 Uiso 1 1 calc R . . . .
C85 C 0.7860(3) 0.4263(9) 0.5079(3) 0.059(3) Uani 1 1 d . . . . .
H85 H 0.8077 0.4679 0.5342 0.070 Uiso 1 1 calc R . . . .
C86 C 0.7867(2) 0.3828(8) 0.4531(3) 0.045(2) Uani 1 1 d . . . . .
H86 H 0.8090 0.3950 0.4422 0.054 Uiso 1 1 calc R . . . .
C91 C 0.95296(19) 0.7149(6) 0.4578(3) 0.0252(15) Uani 1 1 d . . . . .
C92 C 0.9806(2) 0.7419(11) 0.4330(4) 0.065(3) Uani 1 1 d . . . . .
H92 H 0.9740 0.7676 0.3928 0.078 Uiso 1 1 calc R . . . .
C93 C 1.0182(3) 0.7324(13) 0.4657(5) 0.088(4) Uani 1 1 d . . . . .
H93 H 1.0372 0.7527 0.4480 0.106 Uiso 1 1 calc R . . . .
C94 C 1.0279(2) 0.6945(9) 0.5225(4) 0.058(3) Uani 1 1 d . . . . .
H94 H 1.0539 0.6899 0.5445 0.070 Uiso 1 1 calc R . . . .
C95 C 1.0016(2) 0.6626(9) 0.5490(4) 0.054(2) Uani 1 1 d . . . . .
H95 H 1.0086 0.6319 0.5886 0.065 Uiso 1 1 calc R . . . .
C96 C 0.9639(2) 0.6764(9) 0.5162(3) 0.047(2) Uani 1 1 d . . . . .
H96 H 0.9450 0.6588 0.5346 0.056 Uiso 1 1 calc R . . . .
C101 C 0.88680(19) 0.8743(7) 0.4513(3) 0.0284(17) Uani 1 1 d . . . . .
C102 C 0.8660(2) 0.8482(9) 0.4907(3) 0.040(2) Uani 1 1 d . . . . .
H102 H 0.8604 0.7553 0.4985 0.048 Uiso 1 1 calc R . . . .
C103 C 0.8539(3) 0.9565(10) 0.5179(3) 0.056(3) Uani 1 1 d . . . . .
H103 H 0.8404 0.9377 0.5450 0.067 Uiso 1 1 calc R . . . .
C104 C 0.8609(3) 1.0904(10) 0.5062(4) 0.059(3) Uani 1 1 d . . . . .
H104 H 0.8521 1.1647 0.5247 0.070 Uiso 1 1 calc R . . . .
C105 C 0.8807(3) 1.1177(8) 0.4678(4) 0.056(3) Uani 1 1 d . . . . .
H105 H 0.8857 1.2113 0.4599 0.068 Uiso 1 1 calc R . . . .
C106 C 0.89380(19) 1.0103(8) 0.4400(3) 0.0410(19) Uani 1 1 d . . . . .
H106 H 0.9075 1.0308 0.4133 0.049 Uiso 1 1 calc R . . . .
C111 C 0.94673(18) 0.3880(7) 0.2109(3) 0.0249(15) Uani 1 1 d . . . . .
C112 C 0.9445(2) 0.4753(8) 0.1646(3) 0.043(2) Uani 1 1 d . . . . .
H112 H 0.9205 0.5041 0.1400 0.051 Uiso 1 1 calc R . . . .
C113 C 0.9770(3) 0.5224(9) 0.1531(4) 0.056(2) Uani 1 1 d . . . . .
H113 H 0.9751 0.5820 0.1207 0.068 Uiso 1 1 calc R . . . .
C114 C 1.0113(3) 0.4829(9) 0.1883(4) 0.059(3) Uani 1 1 d . . . . .
H114 H 1.0334 0.5152 0.1805 0.070 Uiso 1 1 calc R . . . .
C115 C 1.0143(2) 0.3974(10) 0.2346(5) 0.065(3) Uani 1 1 d . . . . .
H115 H 1.0385 0.3713 0.2594 0.079 Uiso 1 1 calc R . . . .
C116 C 0.9824(2) 0.3486(9) 0.2456(4) 0.050(2) Uani 1 1 d . . . . .
H116 H 0.9848 0.2869 0.2775 0.059 Uiso 1 1 calc R . . . .
C121 C 0.89733(18) 0.1497(7) 0.1887(3) 0.0212(14) Uani 1 1 d . . . . .
C122 C 0.9024(2) 0.1322(8) 0.1342(3) 0.040(2) Uani 1 1 d . . . . .
H122 H 0.9104 0.2081 0.1156 0.048 Uiso 1 1 calc R . . . .
C123 C 0.8960(3) 0.0044(10) 0.1070(3) 0.057(2) Uani 1 1 d . . . . .
H123 H 0.8994 -0.0070 0.0695 0.068 Uiso 1 1 calc R . . . .
C124 C 0.8846(2) -0.1063(8) 0.1333(3) 0.041(2) Uani 1 1 d . . . . .
H124 H 0.8799 -0.1938 0.1142 0.049 Uiso 1 1 calc R . . . .
C125 C 0.8801(2) -0.0893(8) 0.1876(3) 0.0356(18) Uani 1 1 d . . . . .
H125 H 0.8725 -0.1659 0.2064 0.043 Uiso 1 1 calc R . . . .
C126 C 0.88644(19) 0.0382(6) 0.2153(3) 0.0259(15) Uani 1 1 d . . . . .
H126 H 0.8833 0.0487 0.2530 0.031 Uiso 1 1 calc R . . . .
P1 P 0.60066(6) 0.6863(2) 0.29738(9) 0.0324(4) Uani 1 1 d . . . . .
P2 P 0.59309(5) 0.26961(19) 0.10572(7) 0.0269(4) Uani 1 1 d . . . . .
P3 P 0.74604(4) 0.71988(16) 0.17205(7) 0.0151(3) Uani 1 1 d . . . . .
P4 P 0.75546(5) 0.26960(16) 0.34145(7) 0.0152(3) Uani 1 1 d . . . . .
P5 P 0.90332(5) 0.72900(17) 0.41753(7) 0.0207(4) Uani 1 1 d . . . . .
P6 P 0.90486(5) 0.31976(17) 0.22400(7) 0.0182(4) Uani 1 1 d . . . . .
Pr1 Pr 0.65263(2) 0.48691(4) 0.21879(2) 0.01577(9) Uani 1 1 d . . . . .
Pr2 Pr 0.84946(2) 0.51167(4) 0.29899(2) 0.01523(9) Uani 1 1 d . . . . .

loop_
_atom_site_aniso_label
_atom_site_aniso_U_11
_atom_site_aniso_U_22
_atom_site_aniso_U_33
_atom_site_aniso_U_23
_atom_site_aniso_U_13
_atom_site_aniso_U_12
B1 0.021(4) 0.029(4) 0.030(4) 0.004(3) 0.018(4) 0.004(3)
B2 0.024(5) 0.033(5) 0.025(4) -0.005(3) 0.013(4) -0.001(4)
B3 0.021(4) 0.030(5) 0.023(4) -0.003(3) 0.007(3) -0.007(3)
B4 0.032(5) 0.025(4) 0.025(4) 0.000(3) 0.005(4) -0.010(4)
B5 0.016(4) 0.025(4) 0.010(4) -0.003(3) 0.004(3) 0.000(3)
B6 0.009(4) 0.024(4) 0.018(4) 0.001(3) 0.000(3) 0.001(3)
B7 0.015(4) 0.019(4) 0.021(4) -0.002(3) 0.004(3) -0.002(3)
B8 0.011(4) 0.029(4) 0.018(4) 0.002(3) 0.009(3) -0.009(3)
B9 0.023(4) 0.029(4) 0.018(4) -0.001(3) 0.005(3) -0.005(3)
B10 0.027(5) 0.026(4) 0.020(4) 0.002(3) 0.003(3) -0.010(3)
B11 0.025(5) 0.030(4) 0.021(4) 0.003(3) 0.012(3) 0.009(3)
B12 0.027(5) 0.026(4) 0.014(4) -0.002(3) 0.009(3) 0.003(3)
C11 0.0295(10) 0.0312(9) 0.0429(9) -0.0018(7) 0.0205(8) -0.0006(7)
C12 0.0295(10) 0.0312(9) 0.0429(9) -0.0018(7) 0.0205(8) -0.0006(7)
C13 0.0295(10) 0.0312(9) 0.0429(9) -0.0018(7) 0.0205(8) -0.0006(7)
C14 0.0295(10) 0.0312(9) 0.0429(9) -0.0018(7) 0.0205(8) -0.0006(7)
C15 0.0295(10) 0.0312(9) 0.0429(9) -0.0018(7) 0.0205(8) -0.0006(7)
C16 0.0295(10) 0.0312(9) 0.0429(9) -0.0018(7) 0.0205(8) -0.0006(7)
C12A 0.0295(10) 0.0312(9) 0.0429(9) -0.0018(7) 0.0205(8) -0.0006(7)
C11A 0.0295(10) 0.0312(9) 0.0429(9) -0.0018(7) 0.0205(8) -0.0006(7)
C13A 0.0295(10) 0.0312(9) 0.0429(9) -0.0018(7) 0.0205(8) -0.0006(7)
C14A 0.0295(10) 0.0312(9) 0.0429(9) -0.0018(7) 0.0205(8) -0.0006(7)
C15A 0.0295(10) 0.0312(9) 0.0429(9) -0.0018(7) 0.0205(8) -0.0006(7)
C16A 0.0295(10) 0.0312(9) 0.0429(9) -0.0018(7) 0.0205(8) -0.0006(7)
C21 0.0295(10) 0.0312(9) 0.0429(9) -0.0018(7) 0.0205(8) -0.0006(7)
C22 0.0295(10) 0.0312(9) 0.0429(9) -0.0018(7) 0.0205(8) -0.0006(7)
C23 0.0295(10) 0.0312(9) 0.0429(9) -0.0018(7) 0.0205(8) -0.0006(7)
C24 0.0295(10) 0.0312(9) 0.0429(9) -0.0018(7) 0.0205(8) -0.0006(7)
C25 0.0295(10) 0.0312(9) 0.0429(9) -0.0018(7) 0.0205(8) -0.0006(7)
C26 0.0295(10) 0.0312(9) 0.0429(9) -0.0018(7) 0.0205(8) -0.0006(7)
C22A 0.0295(10) 0.0312(9) 0.0429(9) -0.0018(7) 0.0205(8) -0.0006(7)
C23A 0.0295(10) 0.0312(9) 0.0429(9) -0.0018(7) 0.0205(8) -0.0006(7)
C24A 0.0295(10) 0.0312(9) 0.0429(9) -0.0018(7) 0.0205(8) -0.0006(7)
C25A 0.0295(10) 0.0312(9) 0.0429(9) -0.0018(7) 0.0205(8) -0.0006(7)
C26A 0.0295(10) 0.0312(9) 0.0429(9) -0.0018(7) 0.0205(8) -0.0006(7)
C21A 0.0295(10) 0.0312(9) 0.0429(9) -0.0018(7) 0.0205(8) -0.0006(7)
C33 0.0233(9) 0.0292(9) 0.0235(9) 0.0000(7) -0.0002(7) -0.0030(7)
C34 0.0233(9) 0.0292(9) 0.0235(9) 0.0000(7) -0.0002(7) -0.0030(7)
C35 0.0233(9) 0.0292(9) 0.0235(9) 0.0000(7) -0.0002(7) -0.0030(7)
C36 0.0233(9) 0.0292(9) 0.0235(9) 0.0000(7) -0.0002(7) -0.0030(7)
C31 0.0233(9) 0.0292(9) 0.0235(9) 0.0000(7) -0.0002(7) -0.0030(7)
C32 0.0233(9) 0.0292(9) 0.0235(9) 0.0000(7) -0.0002(7) -0.0030(7)
C33A 0.0233(9) 0.0292(9) 0.0235(9) 0.0000(7) -0.0002(7) -0.0030(7)
C34A 0.0233(9) 0.0292(9) 0.0235(9) 0.0000(7) -0.0002(7) -0.0030(7)
C35A 0.0233(9) 0.0292(9) 0.0235(9) 0.0000(7) -0.0002(7) -0.0030(7)
C36A 0.0233(9) 0.0292(9) 0.0235(9) 0.0000(7) -0.0002(7) -0.0030(7)
C31A 0.0233(9) 0.0292(9) 0.0235(9) 0.0000(7) -0.0002(7) -0.0030(7)
C32A 0.0233(9) 0.0292(9) 0.0235(9) 0.0000(7) -0.0002(7) -0.0030(7)
C41 0.052(2) 0.038(2) 0.051(2) -0.0130(17) 0.0192(16) -0.0087(18)
C42 0.052(2) 0.038(2) 0.051(2) -0.0130(17) 0.0192(16) -0.0087(18)
C43 0.052(2) 0.038(2) 0.051(2) -0.0130(17) 0.0192(16) -0.0087(18)
C44 0.052(2) 0.038(2) 0.051(2) -0.0130(17) 0.0192(16) -0.0087(18)
C45 0.052(2) 0.038(2) 0.051(2) -0.0130(17) 0.0192(16) -0.0087(18)
C46 0.052(2) 0.038(2) 0.051(2) -0.0130(17) 0.0192(16) -0.0087(18)
C51 0.018(4) 0.024(4) 0.011(3) -0.003(2) 0.002(3) -0.006(3)
C52 0.045(5) 0.027(4) 0.026(4) -0.004(3) 0.011(3) -0.001(3)
C53 0.043(5) 0.042(5) 0.038(4) -0.007(4) 0.017(4) 0.000(4)
C54 0.075(7) 0.043(5) 0.014(4) -0.004(3) 0.015(4) 0.005(4)
C55 0.093(8) 0.067(6) 0.019(4) 0.006(4) 0.006(5) 0.017(6)
C56 0.058(6) 0.045(5) 0.030(4) 0.000(4) 0.005(4) 0.023(4)
C61 0.020(4) 0.018(3) 0.016(3) -0.003(2) 0.006(3) -0.003(3)
C62 0.023(4) 0.024(4) 0.035(4) -0.003(3) 0.011(3) -0.002(3)
C63 0.032(5) 0.029(4) 0.041(5) -0.001(3) 0.010(4) 0.011(3)
C64 0.059(6) 0.013(4) 0.037(4) -0.002(3) 0.029(4) 0.004(4)
C65 0.038(5) 0.026(4) 0.042(5) -0.006(3) 0.018(4) -0.008(3)
C66 0.033(4) 0.027(4) 0.037(4) 0.000(3) 0.014(3) 0.003(3)
C71 0.018(4) 0.021(3) 0.012(3) -0.001(2) 0.008(3) -0.001(3)
C72 0.023(4) 0.025(4) 0.026(3) -0.001(3) 0.006(3) -0.001(3)
C73 0.022(4) 0.023(4) 0.035(4) -0.011(3) 0.008(3) -0.011(3)
C74 0.047(5) 0.012(4) 0.037(4) -0.007(3) 0.007(4) 0.000(3)
C75 0.032(5) 0.023(4) 0.033(4) -0.002(3) -0.001(3) 0.008(3)
C76 0.020(3) 0.025(4) 0.025(3) -0.007(3) 0.001(3) 0.001(3)
C81 0.023(4) 0.024(4) 0.016(3) 0.001(3) 0.009(3) 0.005(3)
C82 0.036(5) 0.067(6) 0.020(4) 0.004(4) 0.007(3) -0.005(4)
C83 0.052(6) 0.080(7) 0.033(5) 0.004(4) 0.026(4) 0.016(5)
C84 0.084(7) 0.046(5) 0.027(5) -0.004(4) 0.030(5) 0.000(5)
C85 0.071(7) 0.075(7) 0.029(5) -0.019(4) 0.014(5) -0.035(5)
C86 0.053(6) 0.063(6) 0.022(4) -0.015(4) 0.016(4) -0.024(4)
C91 0.024(4) 0.020(4) 0.028(4) 0.003(3) 0.003(3) 0.000(3)
C92 0.021(5) 0.118(9) 0.056(6) 0.040(6) 0.012(4) 0.010(5)
C93 0.019(5) 0.157(12) 0.086(8) 0.046(8) 0.012(5) 0.009(6)
C94 0.028(5) 0.058(6) 0.074(7) 0.008(5) -0.008(5) 0.006(4)
C95 0.035(5) 0.069(6) 0.041(5) 0.013(4) -0.013(4) -0.003(5)
C96 0.032(5) 0.062(6) 0.035(5) 0.010(4) -0.007(4) -0.002(4)
C101 0.017(4) 0.038(4) 0.022(4) -0.008(3) -0.006(3) 0.003(3)
C102 0.026(4) 0.057(5) 0.029(4) -0.007(4) -0.004(3) 0.005(4)
C103 0.052(6) 0.077(7) 0.036(5) -0.022(4) 0.008(4) 0.023(5)
C104 0.045(6) 0.064(7) 0.051(6) -0.034(5) -0.010(5) 0.016(5)
C105 0.045(6) 0.027(5) 0.084(7) -0.025(4) -0.002(5) 0.005(4)
C106 0.023(4) 0.032(5) 0.061(5) -0.011(4) 0.003(3) 0.003(4)
C111 0.016(4) 0.031(4) 0.030(4) -0.008(3) 0.010(3) -0.002(3)
C112 0.038(5) 0.051(5) 0.044(5) 0.009(4) 0.022(4) -0.003(4)
C113 0.060(6) 0.059(6) 0.064(6) 0.008(5) 0.039(5) -0.017(5)
C114 0.041(6) 0.050(6) 0.100(7) -0.019(5) 0.043(5) -0.024(5)
C115 0.017(5) 0.065(7) 0.114(9) 0.008(6) 0.020(5) -0.007(4)
C116 0.028(5) 0.052(5) 0.069(6) 0.019(4) 0.015(4) -0.005(4)
C121 0.014(4) 0.028(4) 0.021(4) -0.003(3) 0.005(3) -0.001(3)
C122 0.057(6) 0.039(5) 0.028(4) -0.001(3) 0.018(4) -0.006(4)
C123 0.081(7) 0.062(6) 0.029(4) -0.022(4) 0.019(4) -0.010(6)
C124 0.041(5) 0.034(5) 0.042(5) -0.017(4) 0.005(4) -0.004(4)
C125 0.031(5) 0.031(4) 0.044(5) -0.006(3) 0.010(4) -0.007(3)
C126 0.028(4) 0.026(4) 0.026(4) -0.003(3) 0.011(3) 0.002(3)
P1 0.0295(10) 0.0312(9) 0.0429(9) -0.0018(7) 0.0205(8) -0.0006(7)
P2 0.0233(9) 0.0292(9) 0.0235(9) 0.0000(7) -0.0002(7) -0.0030(7)
P3 0.0127(9) 0.0182(9) 0.0144(8) 0.0012(6) 0.0040(7) -0.0003(7)
P4 0.0140(9) 0.0183(9) 0.0135(8) 0.0000(6) 0.0043(7) -0.0013(7)
P5 0.0168(9) 0.0220(9) 0.0206(9) -0.0027(7) 0.0015(7) -0.0030(7)
P6 0.0157(9) 0.0221(9) 0.0185(9) -0.0001(7) 0.0080(7) 0.0014(7)
Pr1 0.01240(18) 0.0189(2) 0.01640(18) -0.00035(14) 0.00489(13) -0.00068(15)
Pr2 0.01205(18) 0.0202(2) 0.01324(17) 0.00012(14) 0.00346(13) -0.00115(15)

loop_
_atom_type_symbol
_atom_type_description
_atom_type_scat_dispersion_real
_atom_type_scat_dispersion_imag
_atom_type_scat_source
C C 0.0033 0.0016 'International Tables Vol C Tables 4.2.6.8 and 6.1.1.4'
H H 0.0000 0.0000 'International Tables Vol C Tables 4.2.6.8 and 6.1.1.4'
B B 0.0013 0.0007 'International Tables Vol C Tables 4.2.6.8 and 6.1.1.4'
P P 0.1023 0.0942 'International Tables Vol C Tables 4.2.6.8 and 6.1.1.4'
Pr Pr -0.2180 2.8214 'International Tables Vol C Tables 4.2.6.8 and 6.1.1.4'

loop_
_geom_angle_atom_site_label_1
_geom_angle_atom_site_label_2
_geom_angle_atom_site_label_3
_geom_angle
_geom_angle_site_symmetry_1
_geom_angle_site_symmetry_3
_geom_angle_publ_flag
H1A B1 H1B 109.5 . . ?
H1A B1 H1C 109.5 . . ?
H1B B1 H1C 109.5 . . ?
P1 B1 H1A 109.5 . . ?
P1 B1 H1B 109.5 . . ?
P1 B1 H1C 109.5 . . ?
H2A B2 H2B 109.5 . . ?
H2A B2 H2C 109.5 . . ?
H2B B2 H2C 109.5 . . ?
P1 B2 H2A 109.5 . . ?
P1 B2 H2B 109.5 . . ?
P1 B2 H2C 109.5 . . ?
H3A B3 H3B 109.5 . . ?
H3A B3 H3C 109.5 . . ?
H3B B3 H3C 109.5 . . ?
P2 B3 H3A 109.5 . . ?
P2 B3 H3B 109.5 . . ?
P2 B3 H3C 109.5 . . ?
H4A B4 H4B 109.5 . . ?
H4A B4 H4C 109.5 . . ?
H4B B4 H4C 109.5 . . ?
P2 B4 H4A 109.5 . . ?
P2 B4 H4B 109.5 . . ?
P2 B4 H4C 109.5 . . ?
H5A B5 H5B 109.5 . . ?
H5A B5 H5C 109.5 . . ?
H5B B5 H5C 109.5 . . ?
P3 B5 H5A 109.5 . . ?
P3 B5 H5B 109.5 . . ?
P3 B5 H5C 109.5 . . ?
H6A B6 H6B 109.5 . . ?
H6A B6 H6C 109.5 . . ?
H6B B6 H6C 109.5 . . ?
P3 B6 H6A 109.5 . . ?
P3 B6 H6B 109.5 . . ?
P3 B6 H6C 109.5 . . ?
H7A B7 H7B 109.5 . . ?
H7A B7 H7C 109.5 . . ?
H7B B7 H7C 109.5 . . ?
P4 B7 H7A 109.5 . . ?
P4 B7 H7B 109.5 . . ?
P4 B7 H7C 109.5 . . ?
H8A B8 H8B 109.5 . . ?
H8A B8 H8C 109.5 . . ?
H8B B8 H8C 109.5 . . ?
P4 B8 H8A 109.5 . . ?
P4 B8 H8B 109.5 . . ?
P4 B8 H8C 109.5 . . ?
H9A B9 H9B 109.5 . . ?
H9A B9 H9C 109.5 . . ?
H9B B9 H9C 109.5 . . ?
P5 B9 H9A 109.5 . . ?
P5 B9 H9B 109.5 . . ?
P5 B9 H9C 109.5 . . ?
H10A B10 H10B 109.5 . . ?
H10A B10 H10C 109.5 . . ?
H10B B10 H10C 109.5 . . ?
P5 B10 H10A 109.5 . . ?
P5 B10 H10B 109.5 . . ?
P5 B10 H10C 109.5 . . ?
H11A B11 H11B 109.5 . . ?
H11A B11 H11C 109.5 . . ?
H11B B11 H11C 109.5 . . ?
P6 B11 H11A 109.5 . . ?
P6 B11 H11B 109.5 . . ?
P6 B11 H11C 109.5 . . ?
H12A B12 H12B 109.5 . . ?
H12A B12 H12C 109.5 . . ?
H12B B12 H12C 109.5 . . ?
P6 B12 H12A 109.5 . . ?
P6 B12 H12B 109.5 . . ?
P6 B12 H12C 109.5 . . ?
C12 C11 P1 118.9(5) . . ?
C16 C11 C12 120.0 . . ?
C16 C11 P1 121.1(5) . . ?
C11 C12 H12 120.0 . . ?
C13 C12 C11 120.0 . . ?
C13 C12 H12 120.0 . . ?
C12 C13 H13 120.0 . . ?
C12 C13 C14 120.1 . . ?
C14 C13 H13 120.0 . . ?
C13 C14 H14 120.0 . . ?
C15 C14 C13 120.0 . . ?
C15 C14 H14 120.0 . . ?
C14 C15 H15 120.0 . . ?
C14 C15 C16 120.0 . . ?
C16 C15 H15 120.0 . . ?
C11 C16 C15 120.0 . . ?
C11 C16 H16 120.0 . . ?
C15 C16 H16 120.0 . . ?
C11A C12A H12D 120.2 . . ?
C11A C12A C13A 119.5(14) . . ?
C13A C12A H12D 120.2 . . ?
C12A C11A P1 118.5(10) . . ?
C16A C11A C12A 116.9(14) . . ?
C16A C11A P1 123.2(11) . . ?
C12A C13A H13A 118.4 . . ?
C14A C13A C12A 123.2(14) . . ?
C14A C13A H13A 118.4 . . ?
C13A C14A H14A 121.6 . . ?
C15A C14A C13A 116.7(14) . . ?
C15A C14A H14A 121.6 . . ?
C14A C15A H15A 119.9 . . ?
C14A C15A C16A 120.3(15) . . ?
C16A C15A H15A 119.9 . . ?
C11A C16A C15A 122.8(15) . . ?
C11A C16A H16A 118.6 . . ?
C15A C16A H16A 118.6 . . ?
C22 C21 P1 122.1(11) . . ?
C26 C21 C22 117.4(15) . . ?
C26 C21 P1 119.5(11) . . ?
C21 C22 H22 118.9 . . ?
C21 C22 C23 122.2(15) . . ?
C23 C22 H22 118.9 . . ?
C22 C23 H23 121.5 . . ?
C24 C23 C22 117.0(15) . . ?
C24 C23 H23 121.5 . . ?
C23 C24 H24 122.7 . . ?
C23 C24 C25 114.6(15) . . ?
C25 C24 H24 122.7 . . ?
C24 C25 H25 120.1 . . ?
C24 C25 C26 119.8(15) . . ?
C26 C25 H25 120.1 . . ?
C21 C26 C25 118.0(15) . . ?
C21 C26 H26 121.0 . . ?
C25 C26 H26 121.0 . . ?
C23A C22A H22A 120.0 . . ?
C23A C22A C21A 120.0 . . ?
C21A C22A H22A 120.0 . . ?
C22A C23A H23A 120.0 . . ?
C24A C23A C22A 120.0 . . ?
C24A C23A H23A 120.0 . . ?
C23A C24A H24A 120.0 . . ?
C23A C24A C25A 120.0 . . ?
C25A C24A H24A 120.0 . . ?
C24A C25A H25A 120.0 . . ?
C26A C25A C24A 120.0 . . ?
C26A C25A H25A 120.0 . . ?
C25A C26A H26A 120.0 . . ?
C21A C26A C25A 120.0 . . ?
C21A C26A H26A 120.0 . . ?
C22A C21A P1 118.2(5) . . ?
C26A C21A C22A 120.0 . . ?
C26A C21A P1 121.6(5) . . ?
C34 C33 H33 120.0 . . ?
C32 C33 H33 120.0 . . ?
C32 C33 C34 120.0 . . ?
C33 C34 H34 120.0 . . ?
C35 C34 C33 120.0 . . ?
C35 C34 H34 120.0 . . ?
C34 C35 H35 120.0 . . ?
C34 C35 C36 120.0 . . ?
C36 C35 H35 120.0 . . ?
C35 C36 H36 120.0 . . ?
C31 C36 C35 120.0 . . ?
C31 C36 H36 120.0 . . ?
C36 C31 C32 120.0 . . ?
C36 C31 P2 117.8(5) . . ?
C32 C31 P2 122.0(5) . . ?
C33 C32 C31 120.0 . . ?
C33 C32 H32 120.0 . . ?
C31 C32 H32 120.0 . . ?
C34A C33A H33A 120.0 . . ?
C34A C33A C32A 120.0 . . ?
C32A C33A H33A 120.0 . . ?
C33A C34A H34A 120.0 . . ?
C35A C34A C33A 120.0 . . ?
C35A C34A H34A 120.0 . . ?
C34A C35A H35A 120.0 . . ?
C36A C35A C34A 120.0 . . ?
C36A C35A H35A 120.0 . . ?
C35A C36A H36A 120.0 . . ?
C35A C36A C31A 120.0 . . ?
C31A C36A H36A 120.0 . . ?
C36A C31A P2 119.9(5) . . ?
C32A C31A C36A 120.0 . . ?
C32A C31A P2 119.9(5) . . ?
C33A C32A H32A 120.0 . . ?
C31A C32A C33A 120.0 . . ?
C31A C32A H32A 120.0 . . ?
C42 C41 P2 121.6(5) . . ?
C46 C41 C42 118.0(7) . . ?
C46 C41 P2 120.5(5) . . ?
C41 C42 H42 120.1 . . ?
C41 C42 C43 119.8(7) . . ?
C43 C42 H42 120.1 . . ?
C42 C43 H43 119.6 . . ?
C44 C43 C42 120.9(7) . . ?
C44 C43 H43 119.6 . . ?
C43 C44 H44 120.3 . . ?
C45 C44 C43 119.4(7) . . ?
C45 C44 H44 120.3 . . ?
C44 C45 H45 120.1 . . ?
C44 C45 C46 119.8(7) . . ?
C46 C45 H45 120.1 . . ?
C41 C46 H46 119.0 . . ?
C45 C46 C41 122.0(7) . . ?
C45 C46 H46 119.0 . . ?
C52 C51 P3 120.5(5) . . ?
C56 C51 C52 118.4(6) . . ?
C56 C51 P3 121.0(5) . . ?
C51 C52 H52 119.3 . . ?
C51 C52 C53 121.5(7) . . ?
C53 C52 H52 119.3 . . ?
C52 C53 H53 120.3 . . ?
C54 C53 C52 119.3(7) . . ?
C54 C53 H53 120.3 . . ?
C53 C54 H54 119.9 . . ?
C53 C54 C55 120.1(7) . . ?
C55 C54 H54 119.9 . . ?
C54 C55 H55 119.7 . . ?
C54 C55 C56 120.6(7) . . ?
C56 C55 H55 119.7 . . ?
C51 C56 C55 120.0(7) . . ?
C51 C56 H56 120.0 . . ?
C55 C56 H56 120.0 . . ?
C62 C61 C66 119.3(6) . . ?
C62 C61 P3 121.7(5) . . ?
C66 C61 P3 119.0(5) . . ?
C61 C62 H62 120.1 . . ?
C61 C62 C63 119.8(6) . . ?
C63 C62 H62 120.1 . . ?
C62 C63 H63 119.5 . . ?
C64 C63 C62 121.1(7) . . ?
C64 C63 H63 119.5 . . ?
C63 C64 H64 120.0 . . ?
C65 C64 C63 120.0(7) . . ?
C65 C64 H64 120.0 . . ?
C64 C65 H65 120.1 . . ?
C64 C65 C66 119.7(7) . . ?
C66 C65 H65 120.1 . . ?
C61 C66 H66 120.0 . . ?
C65 C66 C61 120.1(7) . . ?
C65 C66 H66 120.0 . . ?
C72 C71 P4 119.6(5) . . ?
C76 C71 C72 118.9(6) . . ?
C76 C71 P4 121.4(5) . . ?
C71 C72 H72 119.9 . . ?
C71 C72 C73 120.3(6) . . ?
C73 C72 H72 119.9 . . ?
C72 C73 H73 119.9 . . ?
C74 C73 C72 120.1(6) . . ?
C74 C73 H73 119.9 . . ?
C73 C74 H74 119.9 . . ?
C73 C74 C75 120.2(6) . . ?
C75 C74 H74 119.9 . . ?
C74 C75 H75 120.3 . . ?
C74 C75 C76 119.5(6) . . ?
C76 C75 H75 120.3 . . ?
C71 C76 H76 119.5 . . ?
C75 C76 C71 121.0(6) . . ?
C75 C76 H76 119.5 . . ?
C82 C81 C86 118.2(6) . . ?
C82 C81 P4 120.1(5) . . ?
C86 C81 P4 121.7(5) . . ?
C81 C82 H82 119.5 . . ?
C81 C82 C83 121.0(7) . . ?
C83 C82 H82 119.5 . . ?
C82 C83 H83 120.3 . . ?
C84 C83 C82 119.3(8) . . ?
C84 C83 H83 120.3 . . ?
C83 C84 H84 120.0 . . ?
C85 C84 C83 119.9(7) . . ?
C85 C84 H84 120.0 . . ?
C84 C85 H85 119.8 . . ?
C84 C85 C86 120.5(8) . . ?
C86 C85 H85 119.8 . . ?
C81 C86 C85 121.0(8) . . ?
C81 C86 H86 119.5 . . ?
C85 C86 H86 119.5 . . ?
C92 C91 C96 117.5(7) . . ?
C92 C91 P5 122.6(6) . . ?
C96 C91 P5 119.9(6) . . ?
C91 C92 H92 119.7 . . ?
C91 C92 C93 120.6(8) . . ?
C93 C92 H92 119.7 . . ?
C92 C93 H93 119.8 . . ?
C94 C93 C92 120.5(9) . . ?
C94 C93 H93 119.8 . . ?
C93 C94 H94 119.3 . . ?
C93 C94 C95 121.4(8) . . ?
C95 C94 H94 119.3 . . ?
C94 C95 H95 121.2 . . ?
C94 C95 C96 117.7(8) . . ?
C96 C95 H95 121.2 . . ?
C91 C96 C95 122.3(8) . . ?
C91 C96 H96 118.9 . . ?
C95 C96 H96 118.9 . . ?
C102 C101 P5 119.2(6) . . ?
C106 C101 C102 118.5(7) . . ?
C106 C101 P5 122.3(6) . . ?
C101 C102 H102 119.8 . . ?
C103 C102 C101 120.4(8) . . ?
C103 C102 H102 119.8 . . ?
C102 C103 H103 119.7 . . ?
C104 C103 C102 120.6(9) . . ?
C104 C103 H103 119.7 . . ?
C103 C104 H104 120.1 . . ?
C103 C104 C105 119.8(8) . . ?
C105 C104 H104 120.1 . . ?
C104 C105 H105 119.5 . . ?
C104 C105 C106 121.0(9) . . ?
C106 C105 H105 119.5 . . ?
C101 C106 C105 119.7(8) . . ?
C101 C106 H106 120.1 . . ?
C105 C106 H106 120.1 . . ?
C112 C111 C116 117.6(7) . . ?
C112 C111 P6 121.2(5) . . ?
C116 C111 P6 121.2(5) . . ?
C111 C112 H112 119.6 . . ?
C111 C112 C113 120.8(8) . . ?
C113 C112 H112 119.6 . . ?
C112 C113 H113 120.0 . . ?
C114 C113 C112 119.9(8) . . ?
C114 C113 H113 120.0 . . ?
C113 C114 H114 119.8 . . ?
C113 C114 C115 120.4(8) . . ?
C115 C114 H114 119.8 . . ?
C114 C115 H115 120.0 . . ?
C114 C115 C116 120.1(9) . . ?
C116 C115 H115 120.0 . . ?
C111 C116 H116 119.4 . . ?
C115 C116 C111 121.2(8) . . ?
C115 C116 H116 119.4 . . ?
C122 C121 P6 120.0(5) . . ?
C126 C121 C122 119.1(6) . . ?
C126 C121 P6 120.9(5) . . ?
C121 C122 H122 120.0 . . ?
C123 C122 C121 120.0(7) . . ?
C123 C122 H122 120.0 . . ?
C122 C123 H123 119.6 . . ?
C124 C123 C122 120.8(7) . . ?
C124 C123 H123 119.6 . . ?
C123 C124 H124 120.4 . . ?
C123 C124 C125 119.2(7) . . ?
C125 C124 H124 120.4 . . ?
C124 C125 H125 119.7 . . ?
C124 C125 C126 120.6(7) . . ?
C126 C125 H125 119.7 . . ?
C121 C126 C125 120.3(6) . . ?
C121 C126 H126 119.9 . . ?
C125 C126 H126 119.9 . . ?
B1 P1 B2 105.7(3) . . ?
C11 P1 B1 109.3(4) . . ?
C11 P1 B2 111.8(4) . . ?
C11A P1 B1 109.3(7) . . ?
C11A P1 B2 111.7(6) . . ?
C11A P1 C21A 108.0(5) . . ?
C21 P1 B1 113.6(7) . . ?
C21 P1 B2 112.9(5) . . ?
C21 P1 C11 103.7(7) . . ?
C21A P1 B1 110.3(4) . . ?
C21A P1 B2 111.8(4) . . ?
B4 P2 B3 106.7(3) . . ?
C31 P2 B3 118.2(4) . . ?
C31 P2 B4 105.7(4) . . ?
C31A P2 B3 103.4(4) . . ?
C31A P2 B4 117.8(4) . . ?
C41 P2 B3 109.5(3) . . ?
C41 P2 B4 111.1(4) . . ?
C41 P2 C31 105.6(4) . . ?
C41 P2 C31A 107.9(4) . . ?
B5 P3 B6 111.6(3) . . ?
C51 P3 B5 107.3(3) . . ?
C51 P3 B6 108.3(3) . . ?
C61 P3 B5 111.7(3) . . ?
C61 P3 B6 111.7(3) . . ?
C61 P3 C51 105.9(3) . . ?
B8 P4 B7 111.7(3) . . ?
C71 P4 B7 110.4(3) . . ?
C71 P4 B8 114.0(3) . . ?
C71 P4 C81 105.5(3) . . ?
C81 P4 B7 106.2(3) . . ?
C81 P4 B8 108.5(3) . . ?
B9 P5 B10 106.8(3) . . ?
C91 P5 B9 111.8(3) . . ?
C91 P5 B10 113.0(3) . . ?
C91 P5 C101 104.5(3) . . ?
C101 P5 B9 110.5(3) . . ?
C101 P5 B10 110.3(3) . . ?
B11 P6 B12 106.1(3) . . ?
C111 P6 B11 109.9(3) . . ?
C111 P6 B12 112.3(3) . . ?
C111 P6 C121 105.4(3) . . ?
C121 P6 B11 110.9(3) . . ?
C121 P6 B12 112.3(3) . . ?

loop_
_geom_bond_atom_site_label_1
_geom_bond_atom_site_label_2
_geom_bond_distance
_geom_bond_site_symmetry_2
_geom_bond_publ_flag
B1 H1A 1.2000 . ?
B1 H1B 1.2000 . ?
B1 H1C 1.2000 . ?
B1 P1 1.928(8) . ?
B2 H2A 1.2000 . ?
B2 H2B 1.2000 . ?
B2 H2C 1.2000 . ?
B2 P1 1.938(7) . ?
B3 H3A 1.2000 . ?
B3 H3B 1.2000 . ?
B3 H3C 1.2000 . ?
B3 P2 1.933(7) . ?
B4 H4A 1.2000 . ?
B4 H4B 1.2000 . ?
B4 H4C 1.2000 . ?
B4 P2 1.913(8) . ?
B5 H5A 1.2000 . ?
B5 H5B 1.2000 . ?
B5 H5C 1.2000 . ?
B5 P3 1.910(7) . ?
B6 H6A 1.2000 . ?
B6 H6B 1.2000 . ?
B6 H6C 1.2000 . ?
B6 P3 1.925(7) . ?
B7 H7A 1.2000 . ?
B7 H7B 1.2000 . ?
B7 H7C 1.2000 . ?
B7 P4 1.926(7) . ?
B8 H8A 1.2000 . ?
B8 H8B 1.2000 . ?
B8 H8C 1.2000 . ?
B8 P4 1.916(7) . ?
B9 H9A 1.2000 . ?
B9 H9B 1.2000 . ?
B9 H9C 1.2000 . ?
B9 P5 1.926(7) . ?
B10 H10A 1.2000 . ?
B10 H10B 1.2000 . ?
B10 H10C 1.2000 . ?
B10 P5 1.937(7) . ?
B11 H11A 1.2000 . ?
B11 H11B 1.2000 . ?
B11 H11C 1.2000 . ?
B11 P6 1.924(7) . ?
B12 H12A 1.2000 . ?
B12 H12B 1.2000 . ?
B12 H12C 1.2000 . ?
B12 P6 1.933(7) . ?
C11 C12 1.3907 . ?
C11 C16 1.3904 . ?
C11 P1 1.804(6) . ?
C12 H12 0.9500 . ?
C12 C13 1.3884 . ?
C13 H13 0.9500 . ?
C13 C14 1.3896 . ?
C14 H14 0.9500 . ?
C14 C15 1.3895 . ?
C15 H15 0.9500 . ?
C15 C16 1.3909 . ?
C16 H16 0.9500 . ?
C12A H12D 0.9500 . ?
C12A C11A 1.385(9) . ?
C12A C13A 1.388(9) . ?
C11A C16A 1.379(9) . ?
C11A P1 1.815(16) . ?
C13A H13A 0.9500 . ?
C13A C14A 1.376(9) . ?
C14A H14A 0.9500 . ?
C14A C15A 1.369(9) . ?
C15A H15A 0.9500 . ?
C15A C16A 1.384(9) . ?
C16A H16A 0.9500 . ?
C21 C22 1.385(9) . ?
C21 C26 1.382(9) . ?
C21 P1 1.756(16) . ?
C22 H22 0.9500 . ?
C22 C23 1.391(9) . ?
C23 H23 0.9500 . ?
C23 C24 1.382(9) . ?
C24 H24 0.9500 . ?
C24 C25 1.386(9) . ?
C25 H25 0.9500 . ?
C25 C26 1.388(9) . ?
C26 H26 0.9500 . ?
C22A H22A 0.9500 . ?
C22A C23A 1.3902 . ?
C22A C21A 1.3905 . ?
C23A H23A 0.9500 . ?
C23A C24A 1.3898 . ?
C24A H24A 0.9500 . ?
C24A C25A 1.3904 . ?
C25A H25A 0.9500 . ?
C25A C26A 1.3900 . ?
C26A H26A 0.9500 . ?
C26A C21A 1.3896 . ?
C21A P1 1.850(6) . ?
C33 H33 0.9500 . ?
C33 C34 1.3906 . ?
C33 C32 1.3894 . ?
C34 H34 0.9500 . ?
C34 C35 1.3902 . ?
C35 H35 0.9500 . ?
C35 C36 1.3906 . ?
C36 H36 0.9500 . ?
C36 C31 1.3898 . ?
C31 C32 1.3913 . ?
C31 P2 1.817(6) . ?
C32 H32 0.9500 . ?
C33A H33A 0.9500 . ?
C33A C34A 1.3900 . ?
C33A C32A 1.3900 . ?
C34A H34A 0.9500 . ?
C34A C35A 1.3900 . ?
C35A H35A 0.9500 . ?
C35A C36A 1.3900 . ?
C36A H36A 0.9500 . ?
C36A C31A 1.3900 . ?
C31A C32A 1.3900 . ?
C31A P2 1.843(7) . ?
C32A H32A 0.9500 . ?
C41 C42 1.384(7) . ?
C41 C46 1.383(7) . ?
C41 P2 1.805(7) . ?
C42 H42 0.9500 . ?
C42 C43 1.395(7) . ?
C43 H43 0.9500 . ?
C43 C44 1.379(7) . ?
C44 H44 0.9500 . ?
C44 C45 1.364(7) . ?
C45 H45 0.9500 . ?
C45 C46 1.380(7) . ?
C46 H46 0.9500 . ?
C51 C52 1.383(9) . ?
C51 C56 1.377(9) . ?
C51 P3 1.819(6) . ?
C52 H52 0.9500 . ?
C52 C53 1.384(9) . ?
C53 H53 0.9500 . ?
C53 C54 1.362(10) . ?
C54 H54 0.9500 . ?
C54 C55 1.370(11) . ?
C55 H55 0.9500 . ?
C55 C56 1.386(10) . ?
C56 H56 0.9500 . ?
C61 C62 1.375(9) . ?
C61 C66 1.399(9) . ?
C61 P3 1.812(6) . ?
C62 H62 0.9500 . ?
C62 C63 1.376(9) . ?
C63 H63 0.9500 . ?
C63 C64 1.372(10) . ?
C64 H64 0.9500 . ?
C64 C65 1.370(10) . ?
C65 H65 0.9500 . ?
C65 C66 1.388(9) . ?
C66 H66 0.9500 . ?
C71 C72 1.383(8) . ?
C71 C76 1.381(8) . ?
C71 P4 1.809(6) . ?
C72 H72 0.9500 . ?
C72 C73 1.385(9) . ?
C73 H73 0.9500 . ?
C73 C74 1.373(9) . ?
C74 H74 0.9500 . ?
C74 C75 1.378(10) . ?
C75 H75 0.9500 . ?
C75 C76 1.381(9) . ?
C76 H76 0.9500 . ?
C81 C82 1.377(9) . ?
C81 C86 1.378(9) . ?
C81 P4 1.811(6) . ?
C82 H82 0.9500 . ?
C82 C83 1.396(10) . ?
C83 H83 0.9500 . ?
C83 C84 1.382(12) . ?
C84 H84 0.9500 . ?
C84 C85 1.356(12) . ?
C85 H85 0.9500 . ?
C85 C86 1.384(10) . ?
C86 H86 0.9500 . ?
C91 C92 1.360(10) . ?
C91 C96 1.383(9) . ?
C91 P5 1.812(7) . ?
C92 H92 0.9500 . ?
C92 C93 1.385(11) . ?
C93 H93 0.9500 . ?
C93 C94 1.346(12) . ?
C94 H94 0.9500 . ?
C94 C95 1.356(12) . ?
C95 H95 0.9500 . ?
C95 C96 1.390(10) . ?
C96 H96 0.9500 . ?
C101 C102 1.411(10) . ?
C101 C106 1.378(10) . ?
C101 P5 1.815(7) . ?
C102 H102 0.9500 . ?
C102 C103 1.377(10) . ?
C103 H103 0.9500 . ?
C103 C104 1.362(13) . ?
C104 H104 0.9500 . ?
C104 C105 1.367(13) . ?
C105 H105 0.9500 . ?
C105 C106 1.396(10) . ?
C106 H106 0.9500 . ?
C111 C112 1.373(9) . ?
C111 C116 1.388(10) . ?
C111 P6 1.805(7) . ?
C112 H112 0.9500 . ?
C112 C113 1.397(10) . ?
C113 H113 0.9500 . ?
C113 C114 1.354(12) . ?
C114 H114 0.9500 . ?
C114 C115 1.357(12) . ?
C115 H115 0.9500 . ?
C115 C116 1.376(10) . ?
C116 H116 0.9500 . ?
C121 C122 1.383(9) . ?
C121 C126 1.371(9) . ?
C121 P6 1.825(6) . ?
C122 H122 0.9500 . ?
C122 C123 1.379(10) . ?
C123 H123 0.9500 . ?
C123 C124 1.368(11) . ?
C124 H124 0.9500 . ?
C124 C125 1.368(10) . ?
C125 H125 0.9500 . ?
C125 C126 1.382(9) . ?
C126 H126 0.9500 . ?
